data_2221686
loop_
_publ_author_name
'Bartolucci, Gianluca'
'Bruni, Bruno'
'Coran, Silvia A.'
'Di Vaira, Massimo'

_publ_section_title
;4-(3-Methylanilino)-<i>N</i>-[<i>N</i>-(1-methylethyl)carbamoyl]pyridinium-3-sulfonamidate
 (torasemide T--N): a low temperature redetermination
;
_journal_coeditor_code HB2935
_journal_issue 5
_journal_name_full 'Acta Crystallographica Section E'
_journal_page_first o972
_journal_page_last o973
_journal_paper_doi 10.1107/S1600536809012069
_journal_volume 65
_journal_year 2009
_chemical_formula_iupac 'C16 H20 N4 O3 S'
_chemical_formula_moiety 'C16 H20 N4 O3 S'
_chemical_formula_sum 'C16 H20 N4 O3 S'
_chemical_formula_weight 348.42
_chemical_name_common torasemide
_chemical_name_systematic
;
4-(3-Methylanilino)-<i>N</i>-[<i>N</i>-(1-methylethyl)carbamoyl]pyridinium-3-
sulfonamidate
;
_space_group_IT_number 14
_symmetry_cell_setting monoclinic
_symmetry_space_group_name_Hall '-P 2ybc'
_symmetry_space_group_name_H-M 'P 1 21/c 1'
_atom_sites_solution_hydrogens geom
_atom_sites_solution_primary direct
_atom_sites_solution_secondary difmap
_cell_angle_alpha 90.00
_cell_angle_beta 94.2730(10)
_cell_angle_gamma 90.00
_cell_formula_units_Z 8
_cell_length_a 11.33780(10)
_cell_length_b 18.90550(10)
_cell_length_c 16.49580(10)
_cell_measurement_reflns_used 43504
_cell_measurement_temperature 100(2)
_cell_measurement_theta_max 72.21
_cell_measurement_theta_min 4.55
_cell_volume 3525.99(4)
_computing_cell_refinement 'CrysAlisPro CCD (Oxford Diffraction, 2006)'
_computing_data_collection 'CrysAlisPro CCD (Oxford Diffraction, 2006)'
_computing_data_reduction 'CrysAlisPro RED (Oxford Diffraction, 2006)'
_computing_molecular_graphics 'ORTEP-3 (Farrugia, 1997)'
_computing_publication_material
;SHELXL97 (Sheldrick, 2008), WinGX (Farrugia, 1999),
<i>GAUSSIAN03</i> (Frisch <i>et al.</i>,2004) and
PARST (Nardelli, 1995)
;
_computing_structure_refinement 'SHELXL97 (Sheldrick, 2008)'
_computing_structure_solution 'SIR97 (Altomare <i>et al.</i>,  1999)'
_diffrn_ambient_temperature 100(2)
_diffrn_detector_area_resol_mean 8.1241
_diffrn_measured_fraction_theta_full 0.992
_diffrn_measured_fraction_theta_max 0.992
_diffrn_measurement_device_type 'Oxford Diffraction Xcalibur PX Ultra CCD'
_diffrn_measurement_method \w
_diffrn_radiation_monochromator 'Oxford Diffraction, Enhance ULTRA assembly'
_diffrn_radiation_source 'fine-focus sealed tube'
_diffrn_radiation_type CuK\a
_diffrn_radiation_wavelength 1.5418
_diffrn_reflns_av_R_equivalents 0.0292
_diffrn_reflns_av_sigmaI/netI 0.0116
_diffrn_reflns_limit_h_max 13
_diffrn_reflns_limit_h_min -13
_diffrn_reflns_limit_k_max 23
_diffrn_reflns_limit_k_min -19
_diffrn_reflns_limit_l_max 17
_diffrn_reflns_limit_l_min -20
_diffrn_reflns_number 53231
_diffrn_reflns_theta_full 72.64
_diffrn_reflns_theta_max 72.64
_diffrn_reflns_theta_min 4.56
_exptl_absorpt_coefficient_mu 1.821
_exptl_absorpt_correction_T_max 1.000
_exptl_absorpt_correction_T_min 0.541
_exptl_absorpt_correction_type multi-scan
_exptl_absorpt_process_details '(ABSPACK; Oxford Diffraction, 2006)'
_exptl_crystal_colour colorless
_exptl_crystal_density_diffrn 1.313
_exptl_crystal_density_method 'not measured'
_exptl_crystal_description prism
_exptl_crystal_F_000 1472
_exptl_crystal_size_max 0.50
_exptl_crystal_size_mid 0.20
_exptl_crystal_size_min 0.15
_refine_diff_density_max 0.635
_refine_diff_density_min -0.356
_refine_ls_extinction_coef 0.0029(2)
_refine_ls_extinction_expression Fc^*^=kFc[1+0.001xFc^2^\l^3^/sin(2\q)]^-1/4^
_refine_ls_extinction_method 'SHELXL97 (Sheldrick, 2008)'
_refine_ls_goodness_of_fit_ref 1.072
_refine_ls_hydrogen_treatment mixed
_refine_ls_matrix_type full
_refine_ls_number_parameters 458
_refine_ls_number_reflns 6941
_refine_ls_number_restraints 0
_refine_ls_restrained_S_all 1.072
_refine_ls_R_factor_all 0.0434
_refine_ls_R_factor_gt 0.0429
_refine_ls_shift/su_max 0.001
_refine_ls_shift/su_mean 0.000
_refine_ls_structure_factor_coef Fsqd
_refine_ls_weighting_details 'calc w=1/[\s^2^(Fo^2^)+(0.0678P)^2^+1.9103P] where P=(Fo^2^+2Fc^2^)/3'
_refine_ls_weighting_scheme calc
_refine_ls_wR_factor_gt 0.1167
_refine_ls_wR_factor_ref 0.1172
_reflns_number_gt 6840
_reflns_number_total 6941
_reflns_threshold_expression I>2\s(I)
_cod_data_source_file hb2935.cif
_cod_data_source_block I
_cod_original_sg_symbol_H-M 'P 21/c'
_cod_database_code 2221686
_cod_database_fobs_code 2221686

loop_
_symmetry_equiv_pos_as_xyz
'x, y, z'
'-x, y+1/2, -z+1/2'
'-x, -y, -z'
'x, -y-1/2, z-1/2'

loop_
_atom_site_type_symbol
_atom_site_label
_atom_site_fract_x
_atom_site_fract_y
_atom_site_fract_z
_atom_site_U_iso_or_equiv
_atom_site_adp_type
_atom_site_calc_flag
_atom_site_refinement_flags
_atom_site_occupancy
_atom_site_disorder_assembly
_atom_site_disorder_group
C C1 0.06628(14) 0.35277(8) 0.09441(9) 0.0240(3) Uani d . 1 . .
C C2 0.05152(15) 0.28496(9) 0.12963(10) 0.0292(3) Uani d . 1 . .
H H2 -0.0181 0.2749 0.1562 0.035 Uiso calc R 1 . .
C C3 0.13599(15) 0.23451(9) 0.12564(11) 0.0308(4) Uani d . 1 . .
H H3 0.1238 0.1893 0.1487 0.037 Uiso calc R 1 . .
N N2 0.23689(12) 0.24714(7) 0.08976(9) 0.0281(3) Uani d . 1 . .
H H2N 0.2975(19) 0.2144(11) 0.0880(13) 0.034 Uiso d . 1 . .
C C4 0.25680(14) 0.31069(8) 0.05726(9) 0.0253(3) Uani d . 1 . .
H H4 0.3287 0.3186 0.0326 0.030 Uiso calc R 1 . .
C C5 0.17588(13) 0.36451(8) 0.05876(9) 0.0232(3) Uani d . 1 . .
S S1 0.20832(3) 0.446859(19) 0.01391(2) 0.02230(12) Uani d . 1 . .
O O1 0.19638(10) 0.49999(6) 0.07600(7) 0.0259(2) Uani d . 1 . .
O O2 0.32755(10) 0.44000(6) -0.01170(7) 0.0259(2) Uani d . 1 . .
N N3 0.10577(12) 0.45781(7) -0.05325(8) 0.0242(3) Uani d . 1 . .
C C6 0.09635(14) 0.41075(8) -0.11840(9) 0.0253(3) Uani d . 1 . .
O O3 0.17766(10) 0.37454(6) -0.14317(7) 0.0285(3) Uani d . 1 . .
N N4 -0.01530(13) 0.40839(8) -0.15352(9) 0.0319(3) Uani d . 1 . .
H H4N -0.069(2) 0.4363(12) -0.1341(14) 0.038 Uiso d . 1 . .
C C7 -0.04833(16) 0.36875(10) -0.22750(10) 0.0330(4) Uani d . 1 . .
H H7 0.0095 0.3292 -0.2316 0.040 Uiso calc R 1 . .
C C8 -0.1707(2) 0.33682(15) -0.22238(16) 0.0605(7) Uani d . 1 . .
H H81 -0.1694 0.3039 -0.1764 0.091 Uiso calc R 1 . .
H H82 -0.1936 0.3113 -0.2728 0.091 Uiso calc R 1 . .
H H83 -0.2279 0.3746 -0.2146 0.091 Uiso calc R 1 . .
C C9 -0.0425(2) 0.41555(12) -0.30182(12) 0.0474(5) Uani d . 1 . .
H H91 0.0377 0.4345 -0.3035 0.071 Uiso calc R 1 . .
H H92 -0.0987 0.4547 -0.2989 0.071 Uiso calc R 1 . .
H H93 -0.0627 0.3877 -0.3510 0.071 Uiso calc R 1 . .
N N1 -0.01871(12) 0.40159(7) 0.09416(8) 0.0252(3) Uani d . 1 . .
H H1N -0.0117(18) 0.4407(12) 0.0675(13) 0.030 Uiso d . 1 . .
C C10 -0.11809(14) 0.39528(8) 0.14235(10) 0.0247(3) Uani d . 1 . .
C C11 -0.22992(14) 0.38155(8) 0.10547(10) 0.0279(3) Uani d . 1 . .
H H11 -0.2402 0.3758 0.0482 0.033 Uiso calc R 1 . .
C C12 -0.32729(15) 0.37622(9) 0.15230(11) 0.0306(4) Uani d . 1 . .
C C13 -0.30887(15) 0.38601(9) 0.23606(11) 0.0327(4) Uani d . 1 . .
H H13 -0.3740 0.3823 0.2689 0.039 Uiso calc R 1 . .
C C14 -0.19782(16) 0.40100(10) 0.27239(11) 0.0338(4) Uani d . 1 . .
H H14 -0.1876 0.4084 0.3294 0.041 Uiso calc R 1 . .
C C15 -0.10120(15) 0.40520(9) 0.22556(10) 0.0300(3) Uani d . 1 . .
H H15 -0.0245 0.4148 0.2503 0.036 Uiso calc R 1 . .
C C16 -0.44868(16) 0.36000(11) 0.11375(14) 0.0426(5) Uani d . 1 . .
H H161 -0.4641 0.3092 0.1178 0.064 Uiso calc R 1 . .
H H162 -0.4532 0.3739 0.0564 0.064 Uiso calc R 1 . .
H H163 -0.5079 0.3863 0.1419 0.064 Uiso calc R 1 . .
C C17 0.53049(14) 0.00721(8) 0.20469(10) 0.0255(3) Uani d . 1 . .
C C18 0.57906(15) 0.00421(9) 0.28673(10) 0.0287(3) Uani d . 1 . .
H H18 0.6541 -0.0171 0.2990 0.034 Uiso calc R 1 . .
C C19 0.51868(16) 0.03167(9) 0.34779(10) 0.0303(3) Uani d . 1 . .
H H19 0.5517 0.0286 0.4023 0.036 Uiso calc R 1 . .
N N6 0.41244(13) 0.06327(8) 0.33205(9) 0.0295(3) Uani d . 1 . .
H H6N 0.3709(19) 0.0776(12) 0.3695(14) 0.035 Uiso d . 1 . .
C C20 0.36491(15) 0.07020(9) 0.25530(10) 0.0267(3) Uani d . 1 . .
H H20 0.2912 0.0938 0.2455 0.032 Uiso calc R 1 . .
C C21 0.42078(14) 0.04394(8) 0.19141(10) 0.0246(3) Uani d . 1 . .
S S2 0.34526(3) 0.048572(19) 0.09286(2) 0.02303(12) Uani d . 1 . .
O O4 0.24685(10) 0.09590(6) 0.10138(7) 0.0273(2) Uani d . 1 . .
O O5 0.31276(10) -0.02365(6) 0.07219(7) 0.0267(2) Uani d . 1 . .
N N7 0.43996(12) 0.07155(7) 0.03378(8) 0.0241(3) Uani d . 1 . .
C C22 0.48491(14) 0.13952(8) 0.03857(9) 0.0247(3) Uani d . 1 . .
O O6 0.44602(10) 0.18959(6) 0.07821(7) 0.0297(3) Uani d . 1 . .
N N8 0.57991(14) 0.14797(8) -0.00463(10) 0.0335(3) Uani d . 1 . .
H H8N 0.611(2) 0.1105(12) -0.0284(14) 0.040 Uiso d . 1 . .
C C23 0.64106(16) 0.21554(9) -0.00994(12) 0.0337(4) Uani d . 1 . .
H H23 0.6350 0.2413 0.0425 0.040 Uiso calc R 1 . .
C C24 0.5836(2) 0.26095(11) -0.07816(14) 0.0468(5) Uani d . 1 . .
H H241 0.5935 0.2382 -0.1306 0.070 Uiso calc R 1 . .
H H242 0.6211 0.3077 -0.0771 0.070 Uiso calc R 1 . .
H H243 0.4991 0.2662 -0.0707 0.070 Uiso calc R 1 . .
C C25 0.77101(18) 0.20277(11) -0.02102(15) 0.0462(5) Uani d . 1 . .
H H251 0.8055 0.1739 0.0241 0.069 Uiso calc R 1 . .
H H252 0.8125 0.2482 -0.0218 0.069 Uiso calc R 1 . .
H H253 0.7790 0.1779 -0.0725 0.069 Uiso calc R 1 . .
N N5 0.58380(12) -0.02241(8) 0.14337(8) 0.0278(3) Uani d . 1 . .
H H5N 0.5523(18) -0.0126(11) 0.0923(13) 0.033 Uiso d . 1 . .
C C26 0.67680(15) -0.07370(10) 0.15013(10) 0.0303(4) Uani d . 1 . .
C C27 0.77484(16) -0.06222(12) 0.10718(11) 0.0383(4) Uani d . 1 . .
H H27 0.7847 -0.0182 0.0808 0.046 Uiso calc R 1 . .
C C28 0.86000(18) -0.11553(17) 0.10247(13) 0.0596(7) Uani d . 1 . .
C C29 0.8433(3) -0.17915(16) 0.14258(17) 0.0703(9) Uani d . 1 . .
H H29 0.9001 -0.2158 0.1398 0.084 Uiso calc R 1 . .
C C30 0.7461(3) -0.18997(14) 0.18613(17) 0.0644(7) Uani d . 1 . .
H H30 0.7368 -0.2336 0.2135 0.077 Uiso calc R 1 . .
C C31 0.66150(19) -0.13720(11) 0.19027(13) 0.0449(5) Uani d . 1 . .
H H31 0.5941 -0.1445 0.2202 0.054 Uiso calc R 1 . .
C C32 0.9641(2) -0.1025(2) 0.05306(16) 0.0944(14) Uani d . 1 . .
H H321 1.0160 -0.1440 0.0560 0.142 Uiso calc R 1 . .
H H322 1.0082 -0.0611 0.0746 0.142 Uiso calc R 1 . .
H H323 0.9361 -0.0938 -0.0037 0.142 Uiso calc R 1 . .

loop_
_atom_site_aniso_label
_atom_site_aniso_U_11
_atom_site_aniso_U_22
_atom_site_aniso_U_33
_atom_site_aniso_U_12
_atom_site_aniso_U_13
_atom_site_aniso_U_23
C1 0.0236(7) 0.0249(8) 0.0240(7) 0.0036(6) 0.0044(6) 0.0007(6)
C2 0.0273(8) 0.0261(8) 0.0355(9) 0.0035(6) 0.0113(6) 0.0048(7)
C3 0.0320(9) 0.0259(8) 0.0359(9) 0.0042(6) 0.0122(7) 0.0056(7)
N2 0.0283(7) 0.0238(7) 0.0333(7) 0.0073(5) 0.0089(6) 0.0037(5)
C4 0.0239(7) 0.0269(8) 0.0256(7) 0.0032(6) 0.0050(6) 0.0012(6)
C5 0.0218(7) 0.0261(7) 0.0221(7) 0.0033(6) 0.0044(6) 0.0014(6)
S1 0.0216(2) 0.0232(2) 0.0225(2) 0.00266(13) 0.00451(14) 0.00186(13)
O1 0.0261(6) 0.0259(5) 0.0259(5) 0.0018(4) 0.0036(4) -0.0026(4)
O2 0.0214(5) 0.0303(6) 0.0266(6) 0.0024(4) 0.0063(4) 0.0031(4)
N3 0.0247(7) 0.0253(6) 0.0229(6) 0.0046(5) 0.0030(5) 0.0020(5)
C6 0.0271(8) 0.0247(7) 0.0245(7) 0.0027(6) 0.0057(6) 0.0033(6)
O3 0.0264(6) 0.0274(6) 0.0326(6) 0.0037(4) 0.0083(5) -0.0015(5)
N4 0.0269(7) 0.0400(8) 0.0285(7) 0.0082(6) 0.0003(6) -0.0081(6)
C7 0.0321(9) 0.0366(9) 0.0305(8) 0.0023(7) 0.0022(7) -0.0072(7)
C8 0.0474(13) 0.0741(17) 0.0611(14) -0.0202(12) 0.0124(11) -0.0272(13)
C9 0.0630(13) 0.0464(12) 0.0317(10) 0.0050(10) -0.0029(9) -0.0017(8)
N1 0.0226(6) 0.0245(7) 0.0295(7) 0.0049(5) 0.0084(5) 0.0059(5)
C10 0.0230(7) 0.0219(7) 0.0297(8) 0.0043(6) 0.0063(6) 0.0020(6)
C11 0.0263(8) 0.0242(8) 0.0333(8) 0.0030(6) 0.0040(6) -0.0036(6)
C12 0.0248(8) 0.0231(8) 0.0447(10) 0.0011(6) 0.0076(7) -0.0053(7)
C13 0.0287(8) 0.0307(8) 0.0405(9) 0.0026(7) 0.0142(7) 0.0015(7)
C14 0.0339(9) 0.0391(9) 0.0294(8) 0.0062(7) 0.0083(7) 0.0017(7)
C15 0.0251(8) 0.0345(9) 0.0306(8) 0.0044(6) 0.0038(6) 0.0015(7)
C16 0.0264(9) 0.0416(10) 0.0606(12) -0.0022(7) 0.0077(8) -0.0177(9)
C17 0.0261(8) 0.0252(8) 0.0256(8) 0.0003(6) 0.0053(6) 0.0020(6)
C18 0.0290(8) 0.0304(8) 0.0263(8) -0.0007(6) -0.0002(6) 0.0033(6)
C19 0.0357(9) 0.0318(8) 0.0233(8) -0.0049(7) 0.0016(6) 0.0017(6)
N6 0.0338(8) 0.0320(7) 0.0236(7) -0.0029(6) 0.0088(6) -0.0025(6)
C20 0.0287(8) 0.0260(8) 0.0261(8) -0.0001(6) 0.0058(6) -0.0013(6)
C21 0.0270(8) 0.0238(7) 0.0236(7) 0.0017(6) 0.0050(6) 0.0009(6)
S2 0.0245(2) 0.0222(2) 0.0226(2) 0.00471(13) 0.00328(14) -0.00076(13)
O4 0.0248(6) 0.0261(6) 0.0314(6) 0.0077(4) 0.0044(4) -0.0015(4)
O5 0.0298(6) 0.0226(5) 0.0282(6) 0.0024(4) 0.0047(4) -0.0023(4)
N7 0.0280(7) 0.0227(6) 0.0221(6) 0.0047(5) 0.0055(5) 0.0001(5)
C22 0.0259(7) 0.0247(7) 0.0236(7) 0.0052(6) 0.0024(6) 0.0006(6)
O6 0.0260(6) 0.0259(6) 0.0379(6) 0.0040(4) 0.0077(5) -0.0065(5)
N8 0.0347(8) 0.0243(7) 0.0438(8) 0.0011(6) 0.0176(6) -0.0062(6)
C23 0.0319(9) 0.0294(9) 0.0413(9) -0.0001(7) 0.0121(7) -0.0068(7)
C24 0.0486(12) 0.0396(11) 0.0533(12) -0.0040(9) 0.0116(9) 0.0056(9)
C25 0.0343(10) 0.0426(11) 0.0636(13) -0.0012(8) 0.0152(9) -0.0112(10)
N5 0.0269(7) 0.0334(7) 0.0231(7) 0.0092(6) 0.0030(5) 0.0018(5)
C26 0.0269(8) 0.0358(9) 0.0278(8) 0.0099(7) -0.0024(6) -0.0032(7)
C27 0.0264(9) 0.0600(12) 0.0278(9) 0.0069(8) -0.0019(7) -0.0106(8)
C28 0.0317(10) 0.107(2) 0.0382(11) 0.0312(12) -0.0102(8) -0.0284(12)
C29 0.0653(17) 0.0767(18) 0.0643(15) 0.0491(15) -0.0254(13) -0.0237(14)
C30 0.0738(17) 0.0438(13) 0.0712(16) 0.0247(12) -0.0234(14) -0.0020(11)
C31 0.0448(11) 0.0383(10) 0.0502(12) 0.0078(8) -0.0062(9) 0.0068(9)
C32 0.0323(12) 0.200(4) 0.0498(14) 0.0384(18) -0.0021(10) -0.037(2)

loop_
_atom_type_symbol
_atom_type_description
_atom_type_scat_dispersion_real
_atom_type_scat_dispersion_imag
_atom_type_scat_source
C C 0.0181 0.0091 'International Tables Vol C Tables 4.2.6.8 and 6.1.1.4'
H H 0.0000 0.0000 'International Tables Vol C Tables 4.2.6.8 and 6.1.1.4'
N N 0.0311 0.0180 'International Tables Vol C Tables 4.2.6.8 and 6.1.1.4'
O O 0.0492 0.0322 'International Tables Vol C Tables 4.2.6.8 and 6.1.1.4'
S S 0.3331 0.5567 'International Tables Vol C Tables 4.2.6.8 and 6.1.1.4'

loop_
_geom_angle_atom_site_label_1
_geom_angle_atom_site_label_2
_geom_angle_atom_site_label_3
_geom_angle_site_symmetry_1
_geom_angle_site_symmetry_3
_geom_angle
_geom_angle_publ_flag
N1 C1 C2 . . 121.19(14) ?
N1 C1 C5 . . 122.72(14) ?
C2 C1 C5 . . 116.09(14) ?
C3 C2 C1 . . 120.58(15) ?
C3 C2 H2 . . 119.7 ?
C1 C2 H2 . . 119.7 ?
N2 C3 C2 . . 121.47(15) ?
N2 C3 H3 . . 119.3 ?
C2 C3 H3 . . 119.3 ?
C4 N2 C3 . . 120.51(14) ?
C4 N2 H2N . . 116.0(13) ?
C3 N2 H2N . . 123.4(13) ?
N2 C4 C5 . . 121.63(15) ?
N2 C4 H4 . . 119.2 ?
C5 C4 H4 . . 119.2 ?
C4 C5 C1 . . 119.66(14) ?
C4 C5 S1 . . 118.93(12) ?
C1 C5 S1 . . 121.39(11) ?
O1 S1 O2 . . 113.94(7) ?
O1 S1 N3 . . 107.85(7) ?
O2 S1 N3 . . 117.80(7) ?
O1 S1 C5 . . 106.29(7) ?
O2 S1 C5 . . 105.64(7) ?
N3 S1 C5 . . 104.25(7) ?
C6 N3 S1 . . 118.27(11) ?
O3 C6 N4 . . 122.33(15) ?
O3 C6 N3 . . 126.15(15) ?
N4 C6 N3 . . 111.52(14) ?
C6 N4 C7 . . 123.33(14) ?
C6 N4 H4N . . 118.5(15) ?
C7 N4 H4N . . 117.8(15) ?
N4 C7 C9 . . 110.66(16) ?
N4 C7 C8 . . 109.64(15) ?
C9 C7 C8 . . 111.79(19) ?
N4 C7 H7 . . 108.2 ?
C9 C7 H7 . . 108.2 ?
C8 C7 H7 . . 108.2 ?
C7 C8 H81 . . 109.5 ?
C7 C8 H82 . . 109.5 ?
H81 C8 H82 . . 109.5 ?
C7 C8 H83 . . 109.5 ?
H81 C8 H83 . . 109.5 ?
H82 C8 H83 . . 109.5 ?
C7 C9 H91 . . 109.5 ?
C7 C9 H92 . . 109.5 ?
H91 C9 H92 . . 109.5 ?
C7 C9 H93 . . 109.5 ?
H91 C9 H93 . . 109.5 ?
H92 C9 H93 . . 109.5 ?
C1 N1 C10 . . 122.61(13) ?
C1 N1 H1N . . 119.9(14) ?
C10 N1 H1N . . 117.3(14) ?
C15 C10 C11 . . 120.92(15) ?
C15 C10 N1 . . 118.87(14) ?
C11 C10 N1 . . 120.19(14) ?
C10 C11 C12 . . 120.28(16) ?
C10 C11 H11 . . 119.9 ?
C12 C11 H11 . . 119.9 ?
C13 C12 C11 . . 118.17(16) ?
C13 C12 C16 . . 120.72(16) ?
C11 C12 C16 . . 121.11(17) ?
C14 C13 C12 . . 121.40(15) ?
C14 C13 H13 . . 119.3 ?
C12 C13 H13 . . 119.3 ?
C13 C14 C15 . . 120.07(16) ?
C13 C14 H14 . . 120.0 ?
C15 C14 H14 . . 120.0 ?
C10 C15 C14 . . 119.15(16) ?
C10 C15 H15 . . 120.4 ?
C14 C15 H15 . . 120.4 ?
C12 C16 H161 . . 109.5 ?
C12 C16 H162 . . 109.5 ?
H161 C16 H162 . . 109.5 ?
C12 C16 H163 . . 109.5 ?
H161 C16 H163 . . 109.5 ?
H162 C16 H163 . . 109.5 ?
N5 C17 C18 . . 122.48(15) ?
N5 C17 C21 . . 121.66(14) ?
C18 C17 C21 . . 115.86(14) ?
C19 C18 C17 . . 120.50(15) ?
C19 C18 H18 . . 119.7 ?
C17 C18 H18 . . 119.7 ?
N6 C19 C18 . . 121.06(15) ?
N6 C19 H19 . . 119.5 ?
C18 C19 H19 . . 119.5 ?
C20 N6 C19 . . 120.83(15) ?
C20 N6 H6N . . 116.7(15) ?
C19 N6 H6N . . 122.4(15) ?
N6 C20 C21 . . 121.05(15) ?
N6 C20 H20 . . 119.5 ?
C21 C20 H20 . . 119.5 ?
C20 C21 C17 . . 120.57(15) ?
C20 C21 S2 . . 117.91(12) ?
C17 C21 S2 . . 121.19(12) ?
O4 S2 O5 . . 114.95(7) ?
O4 S2 N7 . . 117.35(7) ?
O5 S2 N7 . . 106.83(7) ?
O4 S2 C21 . . 105.28(7) ?
O5 S2 C21 . . 105.36(7) ?
N7 S2 C21 . . 106.05(7) ?
C22 N7 S2 . . 119.33(11) ?
O6 C22 N8 . . 121.01(15) ?
O6 C22 N7 . . 126.24(15) ?
N8 C22 N7 . . 112.75(14) ?
C22 N8 C23 . . 122.60(14) ?
C22 N8 H8N . . 119.8(14) ?
C23 N8 H8N . . 117.4(14) ?
N8 C23 C25 . . 109.75(15) ?
N8 C23 C24 . . 111.02(16) ?
C25 C23 C24 . . 111.51(17) ?
N8 C23 H23 . . 108.1 ?
C25 C23 H23 . . 108.1 ?
C24 C23 H23 . . 108.1 ?
C23 C24 H241 . . 109.5 ?
C23 C24 H242 . . 109.5 ?
H241 C24 H242 . . 109.5 ?
C23 C24 H243 . . 109.5 ?
H241 C24 H243 . . 109.5 ?
H242 C24 H243 . . 109.5 ?
C23 C25 H251 . . 109.5 ?
C23 C25 H252 . . 109.5 ?
H251 C25 H252 . . 109.5 ?
C23 C25 H253 . . 109.5 ?
H251 C25 H253 . . 109.5 ?
H252 C25 H253 . . 109.5 ?
C17 N5 C26 . . 126.59(14) ?
C17 N5 H5N . . 116.5(13) ?
C26 N5 H5N . . 116.5(13) ?
C27 C26 C31 . . 121.01(17) ?
C27 C26 N5 . . 118.10(16) ?
C31 C26 N5 . . 120.38(17) ?
C26 C27 C28 . . 120.0(2) ?
C26 C27 H27 . . 120.0 ?
C28 C27 H27 . . 120.0 ?
C29 C28 C27 . . 118.4(2) ?
C29 C28 C32 . . 122.7(3) ?
C27 C28 C32 . . 118.9(3) ?
C30 C29 C28 . . 121.3(2) ?
C30 C29 H29 . . 119.3 ?
C28 C29 H29 . . 119.3 ?
C29 C30 C31 . . 120.1(3) ?
C29 C30 H30 . . 119.9 ?
C31 C30 H30 . . 119.9 ?
C26 C31 C30 . . 119.1(2) ?
C26 C31 H31 . . 120.4 ?
C30 C31 H31 . . 120.4 ?
C28 C32 H321 . . 109.5 ?
C28 C32 H322 . . 109.5 ?
H321 C32 H322 . . 109.5 ?
C28 C32 H323 . . 109.5 ?
H321 C32 H323 . . 109.5 ?
H322 C32 H323 . . 109.5 ?

loop_
_geom_bond_atom_site_label_1
_geom_bond_atom_site_label_2
_geom_bond_site_symmetry_2
_geom_bond_distance
_geom_bond_publ_flag
C1 N1 . 1.334(2) ?
C1 C2 . 1.422(2) ?
C1 C5 . 1.431(2) ?
C2 C3 . 1.357(2) ?
C2 H2 . 0.9500 ?
C3 N2 . 1.348(2) ?
C3 H3 . 0.9500 ?
N2 C4 . 1.342(2) ?
N2 H2N . 0.93(2) ?
C4 C5 . 1.372(2) ?
C4 H4 . 0.9500 ?
C5 S1 . 1.7740(16) ?
S1 O1 . 1.4481(11) ?
S1 O2 . 1.4518(11) ?
S1 N3 . 1.5589(13) ?
N3 C6 . 1.393(2) ?
C6 O3 . 1.2416(19) ?
C6 N4 . 1.353(2) ?
N4 C7 . 1.457(2) ?
N4 H4N . 0.89(2) ?
C7 C9 . 1.517(3) ?
C7 C8 . 1.521(3) ?
C7 H7 . 1.0000 ?
C8 H81 . 0.9800 ?
C8 H82 . 0.9800 ?
C8 H83 . 0.9800 ?
C9 H91 . 0.9800 ?
C9 H92 . 0.9800 ?
C9 H93 . 0.9800 ?
N1 C10 . 1.4316(19) ?
N1 H1N . 0.87(2) ?
C10 C15 . 1.384(2) ?
C10 C11 . 1.389(2) ?
C11 C12 . 1.397(2) ?
C11 H11 . 0.9500 ?
C12 C13 . 1.394(3) ?
C12 C16 . 1.504(2) ?
C13 C14 . 1.383(3) ?
C13 H13 . 0.9500 ?
C14 C15 . 1.389(2) ?
C14 H14 . 0.9500 ?
C15 H15 . 0.9500 ?
C16 H161 . 0.9800 ?
C16 H162 . 0.9800 ?
C16 H163 . 0.9800 ?
C17 N5 . 1.339(2) ?
C17 C18 . 1.424(2) ?
C17 C21 . 1.427(2) ?
C18 C19 . 1.362(2) ?
C18 H18 . 0.9500 ?
C19 N6 . 1.352(2) ?
C19 H19 . 0.9500 ?
N6 C20 . 1.345(2) ?
N6 H6N . 0.85(2) ?
C20 C21 . 1.363(2) ?
C20 H20 . 0.9500 ?
C21 S2 . 1.7823(16) ?
S2 O4 . 1.4452(11) ?
S2 O5 . 1.4483(12) ?
S2 N7 . 1.5643(13) ?
N7 C22 . 1.382(2) ?
C22 O6 . 1.2495(19) ?
C22 N8 . 1.345(2) ?
N8 C23 . 1.459(2) ?
N8 H8N . 0.90(2) ?
C23 C25 . 1.517(2) ?
C23 C24 . 1.523(3) ?
C23 H23 . 1.0000 ?
C24 H241 . 0.9800 ?
C24 H242 . 0.9800 ?
C24 H243 . 0.9800 ?
C25 H251 . 0.9800 ?
C25 H252 . 0.9800 ?
C25 H253 . 0.9800 ?
N5 C26 . 1.431(2) ?
N5 H5N . 0.91(2) ?
C26 C27 . 1.379(3) ?
C26 C31 . 1.388(3) ?
C27 C28 . 1.402(3) ?
C27 H27 . 0.9500 ?
C28 C29 . 1.393(4) ?
C28 C32 . 1.504(4) ?
C29 C30 . 1.375(4) ?
C29 H29 . 0.9500 ?
C30 C31 . 1.389(3) ?
C30 H30 . 0.9500 ?
C31 H31 . 0.9500 ?
C32 H321 . 0.9800 ?
C32 H322 . 0.9800 ?
C32 H323 . 0.9800 ?

loop_
_geom_hbond_atom_site_label_D
_geom_hbond_atom_site_label_H
_geom_hbond_atom_site_label_A
_geom_hbond_site_symmetry_A
_geom_hbond_distance_DH
_geom_hbond_distance_HA
_geom_hbond_distance_DA
_geom_hbond_angle_DHA
N1 H1N N3 . 0.87(2) 2.50(2) 3.0897(18) 126.1(17)
N5 H5N N7 . 0.91(2) 2.21(2) 2.9399(19) 136.4(18)
N4 H4N O1 3_565 0.89(2) 2.16(2) 3.0400(18) 175(2)
N8 H8N O5 3_655 0.90(2) 2.01(2) 2.9067(18) 175(2)
N1 H1N N3 3_565 0.87(2) 2.20(2) 2.8977(19) 137.4(18)
N5 H5N N7 3_655 0.91(2) 2.37(2) 3.0591(19) 132.9(17)
N2 H2N O4 . 0.93(2) 2.33(2) 2.8674(18) 116.8(16)
N6 H6N O2 4_566 0.85(2) 2.08(2) 2.8184(18) 145(2)
N2 H2N O6 . 0.93(2) 1.77(2) 2.6286(17) 153.4(19)
N6 H6N O3 4_566 0.85(2) 2.37(2) 2.9660(19) 128.2(18)

loop_
_geom_torsion_atom_site_label_1
_geom_torsion_atom_site_label_2
_geom_torsion_atom_site_label_3
_geom_torsion_atom_site_label_4
_geom_torsion_site_symmetry_1
_geom_torsion_site_symmetry_2
_geom_torsion_site_symmetry_3
_geom_torsion_site_symmetry_4
_geom_torsion
_geom_torsion_publ_flag
N1 C1 C2 C3 . . . . 176.46(16) ?
C5 C1 C2 C3 . . . . -2.6(2) ?
C1 C2 C3 N2 . . . . 1.2(3) ?
C2 C3 N2 C4 . . . . 0.4(3) ?
C3 N2 C4 C5 . . . . -0.4(2) ?
N2 C4 C5 C1 . . . . -1.2(2) ?
N2 C4 C5 S1 . . . . -179.61(12) ?
N1 C1 C5 C4 . . . . -176.47(15) ?
C2 C1 C5 C4 . . . . 2.6(2) ?
N1 C1 C5 S1 . . . . 1.9(2) ?
C2 C1 C5 S1 . . . . -178.98(12) ?
C4 C5 S1 O1 . . . . -125.64(13) ?
C1 C5 S1 O1 . . . . 55.93(14) ?
C4 C5 S1 O2 . . . . -4.25(15) ?
C1 C5 S1 O2 . . . . 177.32(12) ?
C4 C5 S1 N3 . . . . 120.55(13) ?
C1 C5 S1 N3 . . . . -57.88(14) ?
O1 S1 N3 C6 . . . . -177.62(11) ?
O2 S1 N3 C6 . . . . 51.70(14) ?
C5 S1 N3 C6 . . . . -64.93(13) ?
S1 N3 C6 O3 . . . . -23.6(2) ?
S1 N3 C6 N4 . . . . 156.37(12) ?
O3 C6 N4 C7 . . . . -5.9(3) ?
N3 C6 N4 C7 . . . . 174.09(15) ?
C6 N4 C7 C9 . . . . -92.7(2) ?
C6 N4 C7 C8 . . . . 143.5(2) ?
C2 C1 N1 C10 . . . . 12.9(2) ?
C5 C1 N1 C10 . . . . -168.03(15) ?
C1 N1 C10 C15 . . . . 73.0(2) ?
C1 N1 C10 C11 . . . . -108.95(18) ?
C15 C10 C11 C12 . . . . -1.2(2) ?
N1 C10 C11 C12 . . . . -179.23(14) ?
C10 C11 C12 C13 . . . . 0.9(2) ?
C10 C11 C12 C16 . . . . -178.81(16) ?
C11 C12 C13 C14 . . . . 0.4(3) ?
C16 C12 C13 C14 . . . . -179.96(17) ?
C12 C13 C14 C15 . . . . -1.3(3) ?
C11 C10 C15 C14 . . . . 0.2(2) ?
N1 C10 C15 C14 . . . . 178.32(15) ?
C13 C14 C15 C10 . . . . 1.0(3) ?
N5 C17 C18 C19 . . . . -176.36(16) ?
C21 C17 C18 C19 . . . . 3.7(2) ?
C17 C18 C19 N6 . . . . -1.0(3) ?
C18 C19 N6 C20 . . . . -1.9(3) ?
C19 N6 C20 C21 . . . . 1.8(2) ?
N6 C20 C21 C17 . . . . 1.1(2) ?
N6 C20 C21 S2 . . . . 174.53(12) ?
N5 C17 C21 C20 . . . . 176.28(16) ?
C18 C17 C21 C20 . . . . -3.7(2) ?
N5 C17 C21 S2 . . . . 3.1(2) ?
C18 C17 C21 S2 . . . . -176.91(12) ?
C20 C21 S2 O4 . . . . 12.97(15) ?
C17 C21 S2 O4 . . . . -173.67(13) ?
C20 C21 S2 O5 . . . . -108.94(13) ?
C17 C21 S2 O5 . . . . 64.42(14) ?
C20 C21 S2 N7 . . . . 138.01(13) ?
C17 C21 S2 N7 . . . . -48.63(15) ?
O4 S2 N7 C22 . . . . 47.61(14) ?
O5 S2 N7 C22 . . . . 178.36(11) ?
C21 S2 N7 C22 . . . . -69.62(13) ?
S2 N7 C22 O6 . . . . -10.9(2) ?
S2 N7 C22 N8 . . . . 168.51(12) ?
O6 C22 N8 C23 . . . . -1.7(3) ?
N7 C22 N8 C23 . . . . 178.84(15) ?
C22 N8 C23 C25 . . . . 149.93(18) ?
C22 N8 C23 C24 . . . . -86.3(2) ?
C18 C17 N5 C26 . . . . 15.8(3) ?
C21 C17 N5 C26 . . . . -164.23(16) ?
C17 N5 C26 C27 . . . . -131.35(18) ?
C17 N5 C26 C31 . . . . 56.8(3) ?
C31 C26 C27 C28 . . . . 1.0(3) ?
N5 C26 C27 C28 . . . . -170.78(16) ?
C26 C27 C28 C29 . . . . -0.6(3) ?
C26 C27 C28 C32 . . . . 178.09(19) ?
C27 C28 C29 C30 . . . . -0.2(3) ?
C32 C28 C29 C30 . . . . -178.8(2) ?
C28 C29 C30 C31 . . . . 0.6(4) ?
C27 C26 C31 C30 . . . . -0.6(3) ?
N5 C26 C31 C30 . . . . 171.00(19) ?
C29 C30 C31 C26 . . . . -0.2(3) ?
